data_2212234
loop_
_publ_author_name
'Narasimhamurthy, T.'
Shashidhar
'Shivashankar, S. A.'
'Vittala Reddy, P.'
'Rathore, R. S.'

_publ_section_title
;
 2-(Cyanomethoxy)benzonitrile
;
_journal_coeditor_code HK2189
_journal_issue 2
_journal_name_full 'Acta Crystallographica Section E'
_journal_page_first o796
_journal_page_last o798
_journal_paper_doi 10.1107/S1600536807001912
_journal_volume 63
_journal_year 2007
_chemical_formula_iupac 'C9 H6 N2 O'
_chemical_formula_moiety 'C9 H6 N2 O'
_chemical_formula_sum 'C9 H6 N2 O'
_chemical_formula_weight 158.16
_chemical_melting_point 62(2)
_chemical_name_systematic
;
2-(Cyanomethoxy)benzonitrile
;
_space_group_IT_number 2
_symmetry_cell_setting triclinic
_symmetry_space_group_name_Hall '-P 1'
_symmetry_space_group_name_H-M 'P -1'
_atom_sites_solution_hydrogens difmap
_atom_sites_solution_primary direct
_atom_sites_solution_secondary difmap
_cell_angle_alpha 86.934(2)
_cell_angle_beta 85.235(2)
_cell_angle_gamma 66.910(3)
_cell_formula_units_Z 4
_cell_length_a 7.4807(8)
_cell_length_b 7.7018(8)
_cell_length_c 15.8021(17)
_cell_measurement_reflns_used 1535
_cell_measurement_temperature 295(2)
_cell_measurement_theta_max 25
_cell_measurement_theta_min 2.5
_cell_volume 834.39(15)
_computing_cell_refinement 'SAINT-Plus (Bruker, 2003)'
_computing_data_collection 'SMART (Bruker, 2003)'
_computing_data_reduction SAINT-Plus
_computing_molecular_graphics 'ORTEP-3 (Farrugia, 1997) and PLATON (Spek, 2003)'
_computing_publication_material 'SHELXL97 and PLATON'
_computing_structure_refinement 'SHELXL97 (Sheldrick, 1997)'
_computing_structure_solution 'SHELXS97 (Sheldrick, 1997)'
_diffrn_ambient_temperature 295(2)
_diffrn_measured_fraction_theta_full 0.990
_diffrn_measured_fraction_theta_max 0.990
_diffrn_measurement_device_type 'Bruker SMART CCD area-detector'
_diffrn_measurement_method '\f and \w'
_diffrn_radiation_monochromator graphite
_diffrn_radiation_source 'fine-focus sealed tube'
_diffrn_radiation_type MoK\a
_diffrn_radiation_wavelength 0.71073
_diffrn_reflns_av_R_equivalents 0.0368
_diffrn_reflns_av_sigmaI/netI 0.0655
_diffrn_reflns_limit_h_max 8
_diffrn_reflns_limit_h_min -8
_diffrn_reflns_limit_k_max 9
_diffrn_reflns_limit_k_min -8
_diffrn_reflns_limit_l_max 18
_diffrn_reflns_limit_l_min -18
_diffrn_reflns_number 5850
_diffrn_reflns_theta_full 25.00
_diffrn_reflns_theta_max 25.00
_diffrn_reflns_theta_min 2.59
_exptl_absorpt_coefficient_mu 0.086
_exptl_absorpt_correction_T_max 0.9860
_exptl_absorpt_correction_T_min 0.9700
_exptl_absorpt_correction_type multi-scan
_exptl_absorpt_process_details '(SADABS; Sheldrick, 2003)'
_exptl_crystal_colour colorless
_exptl_crystal_density_diffrn 1.259
_exptl_crystal_density_method 'not measured'
_exptl_crystal_description needle
_exptl_crystal_F_000 328
_exptl_crystal_size_max .28
_exptl_crystal_size_mid .14
_exptl_crystal_size_min .10
_refine_diff_density_max 0.201
_refine_diff_density_min -0.147
_refine_ls_extinction_method none
_refine_ls_goodness_of_fit_ref 1.009
_refine_ls_hydrogen_treatment refall
_refine_ls_matrix_type full
_refine_ls_number_parameters 265
_refine_ls_number_reflns 2887
_refine_ls_number_restraints 0
_refine_ls_restrained_S_all 1.009
_refine_ls_R_factor_all 0.1315
_refine_ls_R_factor_gt 0.0669
_refine_ls_shift/su_max 0.000
_refine_ls_shift/su_mean 0.000
_refine_ls_structure_factor_coef Fsqd
_refine_ls_weighting_details 'calc w=1/[\s^2^(Fo^2^)+(0.0772P)^2^] where P=(Fo^2^+2Fc^2^)/3'
_refine_ls_weighting_scheme calc
_refine_ls_wR_factor_gt 0.1429
_refine_ls_wR_factor_ref 0.1696
_reflns_number_gt 1551
_reflns_number_total 2887
_reflns_threshold_expression I>2\s(I)
_cod_data_source_file hk2189.cif
_cod_data_source_block I
_cod_database_code 2212234
_cod_database_fobs_code 2212234

loop_
_symmetry_equiv_pos_as_xyz
'x, y, z'
'-x, -y, -z'

loop_
_atom_site_type_symbol
_atom_site_label
_atom_site_fract_x
_atom_site_fract_y
_atom_site_fract_z
_atom_site_U_iso_or_equiv
_atom_site_adp_type
_atom_site_calc_flag
_atom_site_occupancy
O O1A 0.1103(3) 0.3160(3) 0.18541(13) 0.0630(7) Uani d 1
N N1A -0.2943(6) 0.2248(6) 0.1799(2) 0.1147(13) Uani d 1
N N2A 0.1783(5) 0.7235(5) 0.1612(2) 0.0937(11) Uani d 1
C C1A 0.1776(4) 0.2959(4) 0.10160(19) 0.0500(8) Uani d 1
C C2A 0.2251(4) 0.4438(4) 0.0677(2) 0.0512(8) Uani d 1
C C3A 0.2974(5) 0.4390(7) -0.0168(2) 0.0701(10) Uani d 1
C C4A 0.3193(5) 0.2893(8) -0.0656(3) 0.0863(13) Uani d 1
C C5A 0.2704(5) 0.1454(7) -0.0313(3) 0.0817(12) Uani d 1
C C6A 0.1987(5) 0.1479(5) 0.0525(2) 0.0677(10) Uani d 1
C C7A 0.0493(5) 0.1757(5) 0.2257(3) 0.0647(10) Uani d 1
C C8A -0.1426(6) 0.2005(5) 0.2000(2) 0.0758(11) Uani d 1
C C9A 0.2001(5) 0.5985(5) 0.1196(2) 0.0636(9) Uani d 1
H H3A 0.319(5) 0.554(5) -0.040(2) 0.094(12) Uiso d 1
H H4A 0.365(5) 0.287(5) -0.121(2) 0.088(12) Uiso d 1
H H5A 0.290(5) 0.037(5) -0.063(2) 0.089(13) Uiso d 1
H H6A 0.162(4) 0.052(4) 0.0743(19) 0.071(11) Uiso d 1
H H7A1 0.143(4) 0.049(4) 0.2095(17) 0.056(8) Uiso d 1
H H7A2 0.048(5) 0.195(5) 0.292(2) 0.108(14) Uiso d 1
O O1B 0.8353(3) 0.5137(3) 0.36901(13) 0.0595(6) Uani d 1
N N1B 0.4922(5) 0.9019(4) 0.2864(2) 0.0887(10) Uani d 1
N N2B 0.8635(4) 0.0672(4) 0.41053(19) 0.0744(9) Uani d 1
C C1B 0.7751(4) 0.5345(4) 0.4537(2) 0.0477(8) Uani d 1
C C2B 0.7708(4) 0.3709(4) 0.4947(2) 0.0498(8) Uani d 1
C C3B 0.7154(4) 0.3726(6) 0.5810(2) 0.0676(10) Uani d 1
C C4B 0.6630(5) 0.5374(7) 0.6248(3) 0.0809(12) Uani d 1
C C5B 0.6679(5) 0.6969(7) 0.5830(3) 0.0771(12) Uani d 1
C C6B 0.7230(4) 0.6976(5) 0.4977(2) 0.0620(9) Uani d 1
C C7B 0.8421(5) 0.6739(5) 0.3205(3) 0.0621(10) Uani d 1
C C8B 0.6454(5) 0.8041(4) 0.3012(2) 0.0601(9) Uani d 1
C C9B 0.8223(4) 0.2022(5) 0.4478(2) 0.0553(9) Uani d 1
H H3B 0.710(4) 0.245(5) 0.608(2) 0.090(11) Uiso d 1
H H4B 0.628(5) 0.536(5) 0.684(2) 0.097(13) Uiso d 1
H H5B 0.643(5) 0.810(5) 0.616(2) 0.094(13) Uiso d 1
H H6B 0.728(4) 0.812(5) 0.469(2) 0.083(11) Uiso d 1
H H7B1 0.900(4) 0.743(4) 0.3514(19) 0.065(10) Uiso d 1
H H7B2 0.914(6) 0.623(5) 0.260(3) 0.114(13) Uiso d 1

loop_
_atom_site_aniso_label
_atom_site_aniso_U_11
_atom_site_aniso_U_22
_atom_site_aniso_U_33
_atom_site_aniso_U_12
_atom_site_aniso_U_13
_atom_site_aniso_U_23
O1A 0.0864(16) 0.0524(13) 0.0570(15) -0.0378(11) 0.0164(11) -0.0066(11)
N1A 0.100(3) 0.143(3) 0.115(3) -0.064(3) -0.010(2) 0.025(2)
N2A 0.128(3) 0.069(2) 0.102(3) -0.061(2) 0.006(2) -0.001(2)
C1A 0.0502(17) 0.0451(18) 0.052(2) -0.0160(14) 0.0012(14) -0.0074(16)
C2A 0.0452(17) 0.0520(19) 0.055(2) -0.0182(14) -0.0006(14) 0.0026(16)
C3A 0.059(2) 0.092(3) 0.057(3) -0.028(2) -0.0019(17) 0.013(2)
C4A 0.069(2) 0.127(4) 0.054(3) -0.029(2) 0.004(2) -0.008(3)
C5A 0.074(3) 0.083(3) 0.076(3) -0.015(2) 0.001(2) -0.032(3)
C6A 0.074(2) 0.057(2) 0.069(3) -0.0214(19) 0.0071(19) -0.015(2)
C7A 0.078(3) 0.048(2) 0.073(3) -0.0324(19) 0.002(2) 0.0113(19)
C8A 0.088(3) 0.073(2) 0.075(3) -0.044(2) 0.001(2) 0.014(2)
C9A 0.071(2) 0.056(2) 0.072(3) -0.0354(19) 0.0010(18) 0.009(2)
O1B 0.0704(14) 0.0422(12) 0.0622(15) -0.0207(10) 0.0097(11) -0.0010(10)
N1B 0.085(2) 0.073(2) 0.097(3) -0.0197(18) -0.0136(19) 0.0067(18)
N2B 0.096(2) 0.0451(17) 0.082(2) -0.0290(16) -0.0022(17) 0.0075(16)
C1B 0.0400(16) 0.0466(18) 0.056(2) -0.0165(13) -0.0007(13) -0.0048(16)
C2B 0.0408(16) 0.0484(19) 0.060(2) -0.0170(14) -0.0028(14) 0.0012(17)
C3B 0.052(2) 0.081(3) 0.065(3) -0.0218(18) -0.0031(16) 0.011(2)
C4B 0.063(2) 0.108(4) 0.058(3) -0.019(2) 0.0001(19) -0.012(3)
C5B 0.064(2) 0.081(3) 0.080(3) -0.017(2) -0.013(2) -0.029(3)
C6B 0.058(2) 0.057(2) 0.070(3) -0.0200(17) -0.0015(17) -0.014(2)
C7B 0.066(2) 0.0424(19) 0.078(3) -0.0247(18) 0.0083(19) 0.0060(18)
C8B 0.075(2) 0.0431(18) 0.061(2) -0.0239(18) 0.0055(17) 0.0008(16)
C9B 0.0567(19) 0.046(2) 0.066(2) -0.0247(17) -0.0058(16) 0.0138(18)

loop_
_atom_type_symbol
_atom_type_description
_atom_type_scat_dispersion_real
_atom_type_scat_dispersion_imag
_atom_type_scat_source
C C 0.0033 0.0016 'International Tables Vol C Tables 4.2.6.8 and 6.1.1.4'
H H 0.0000 0.0000 'International Tables Vol C Tables 4.2.6.8 and 6.1.1.4'
N N 0.0061 0.0033 'International Tables Vol C Tables 4.2.6.8 and 6.1.1.4'
O O 0.0106 0.0060 'International Tables Vol C Tables 4.2.6.8 and 6.1.1.4'

loop_
_geom_angle_atom_site_label_1
_geom_angle_atom_site_label_2
_geom_angle_atom_site_label_3
_geom_angle
C1A O1A C7A 118.7(3)
C6A C1A O1A 125.5(3)
C6A C1A C2A 120.4(3)
O1A C1A C2A 114.1(3)
C1A C2A C3A 119.6(4)
C1A C2A C9A 119.8(3)
C3A C2A C9A 120.6(3)
C4A C3A C2A 119.6(4)
C4A C3A H3A 123(2)
C2A C3A H3A 117(2)
C3A C4A C5A 120.0(4)
C3A C4A H4A 119(2)
C5A C4A H4A 121(2)
C4A C5A C6A 121.1(5)
C4A C5A H5A 122(2)
C6A C5A H5A 117(2)
C1A C6A C5A 119.3(4)
C1A C6A H6A 120(2)
C5A C6A H6A 120(2)
O1A C7A C8A 110.6(3)
O1A C7A H7A1 109.9(15)
C8A C7A H7A1 108.7(16)
O1A C7A H7A2 105(2)
C8A C7A H7A2 111.9(19)
H7A1 C7A H7A2 111(3)
N1A C8A C7A 178.3(4)
N2A C9A C2A 179.4(4)
C1B O1B C7B 118.8(3)
C6B C1B O1B 125.3(3)
C6B C1B C2B 120.4(3)
O1B C1B C2B 114.3(3)
C3B C2B C1B 119.9(3)
C3B C2B C9B 120.1(3)
C1B C2B C9B 120.0(3)
C4B C3B C2B 119.3(4)
C4B C3B H3B 124.6(18)
C2B C3B H3B 116.0(18)
C5B C4B C3B 119.8(4)
C5B C4B H4B 121(2)
C3B C4B H4B 119(2)
C4B C5B C6B 121.7(4)
C4B C5B H5B 119(2)
C6B C5B H5B 119(2)
C1B C6B C5B 118.9(4)
C1B C6B H6B 120.1(19)
C5B C6B H6B 120.9(19)
O1B C7B C8B 110.5(3)
O1B C7B H7B1 111.2(18)
C8B C7B H7B1 108.0(18)
O1B C7B H7B2 107(2)
C8B C7B H7B2 105(2)
H7B1 C7B H7B2 115(3)
N1B C8B C7B 178.6(3)
N2B C9B C2B 179.9(4)

loop_
_geom_bond_atom_site_label_1
_geom_bond_atom_site_label_2
_geom_bond_distance
O1A C1A 1.372(3)
O1A C7A 1.431(3)
N1A C8A 1.145(5)
N2A C9A 1.145(4)
C1A C6A 1.364(4)
C1A C2A 1.390(4)
C2A C3A 1.395(4)
C2A C9A 1.425(5)
C3A C4A 1.370(6)
C3A H3A 1.01(4)
C4A C5A 1.370(6)
C4A H4A 0.92(4)
C5A C6A 1.385(5)
C5A H5A 0.95(4)
C6A H6A 0.92(3)
C7A C8A 1.461(5)
C7A H7A1 0.98(3)
C7A H7A2 1.06(4)
O1B C1B 1.373(3)
O1B C7B 1.433(3)
N1B C8B 1.133(4)
N2B C9B 1.143(4)
C1B C6B 1.370(4)
C1B C2B 1.396(4)
C2B C3B 1.392(4)
C2B C9B 1.431(4)
C3B C4B 1.379(5)
C3B H3B 1.06(3)
C4B C5B 1.375(6)
C4B H4B 0.95(4)
C5B C6B 1.378(5)
C5B H5B 0.98(4)
C6B H6B 0.98(3)
C7B C8B 1.465(5)
C7B H7B1 0.97(3)
C7B H7B2 1.07(4)

loop_
_geom_hbond_atom_site_label_D
_geom_hbond_atom_site_label_H
_geom_hbond_atom_site_label_A
_geom_hbond_site_symmetry_A
_geom_hbond_distance_DH
_geom_hbond_distance_HA
_geom_hbond_distance_DA
_geom_hbond_angle_DHA
_geom_hbond_publ_flag
C7A H7A1 N2A 1_545.01 0.98(3) 2.57(3) 3.418(5) 145(2) y
C7A H7A2 N2B 1_455.02 1.06(3) 2.61(4) 3.337(5) 125(3) y
C7B H7B1 N2B 1_565.02 0.98(3) 2.62(3) 3.479(5) 147(2) y
C7B H7B2 O1A 1_655.01 1.07(5) 2.53(4) 3.429(5) 141(3) y
C5B H5B N1B 2_676.02 0.99(4) 2.58(3) 3.551(6) 167(3) y

loop_
_geom_torsion_atom_site_label_1
_geom_torsion_atom_site_label_2
_geom_torsion_atom_site_label_3
_geom_torsion_atom_site_label_4
_geom_torsion
C7A O1A C1A C6A -2.5(4)
C7A O1A C1A C2A 177.4(3)
C6A C1A C2A C3A -0.9(4)
O1A C1A C2A C3A 179.3(2)
C6A C1A C2A C9A 179.3(3)
O1A C1A C2A C9A -0.5(4)
C1A C2A C3A C4A 0.5(5)
C9A C2A C3A C4A -179.7(3)
C2A C3A C4A C5A 0.0(5)
C3A C4A C5A C6A -0.1(6)
O1A C1A C6A C5A -179.4(3)
C2A C1A C6A C5A 0.8(5)
C4A C5A C6A C1A -0.3(6)
C1A O1A C7A C8A -76.7(4)
C7B O1B C1B C6B -1.3(4)
C7B O1B C1B C2B 179.0(3)
C6B C1B C2B C3B -0.7(4)
O1B C1B C2B C3B 179.0(2)
C6B C1B C2B C9B 178.9(3)
O1B C1B C2B C9B -1.4(4)
C1B C2B C3B C4B 0.8(4)
C9B C2B C3B C4B -178.9(3)
C2B C3B C4B C5B -0.6(5)
C3B C4B C5B C6B 0.4(6)
O1B C1B C6B C5B -179.1(3)
C2B C1B C6B C5B 0.5(4)
C4B C5B C6B C1B -0.4(5)
C1B O1B C7B C8B -75.9(4)

loop_
_cod_related_entry_id
_cod_related_entry_database
_cod_related_entry_code
1 ChemSpider 3368446
